data_7160451
loop_
_publ_author_name
'Deng, Qinyue'
'Lin, Tenglong'
'Liu, Xiaohu'
'Shao, Han'
'Lv, Xiaojun'
'Wu, Xiaoting'
'Xiong, Fei'
'Li, Wanfang'

_publ_section_title
;
 A novel acenaphthoimidazolyidene oxazolinic palladium complex and its
 efficient catalysis in Suzuki-Miyaura cross-coupling reactions of
 <i>N</i>-acyl-glutarimides <i>via</i> N-C cleavage.
;
_journal_issue 17
_journal_name_full 'Organic &amp; biomolecular chemistry'
_journal_page_first 4063
_journal_page_last 4068
_journal_paper_doi 10.1039/d5ob00279f
_journal_volume 23
_journal_year 2025
_chemical_formula_moiety 'C46 H49 Cl2 N3 O Pd'
_chemical_formula_sum 'C46 H49 Cl2 N3 O Pd'
_chemical_formula_weight 837.18
_space_group_crystal_system monoclinic
_space_group_IT_number 14
_space_group_name_Hall '-P 2yn'
_space_group_name_H-M_alt 'P 1 21/n 1'
_atom_sites_solution_hydrogens geom
_atom_sites_solution_primary dual
_audit_creation_date 2021-08-04
_audit_creation_method
;
Olex2 1.3
(compiled 2020.11.12 svn.r5f609507 for OlexSys, GUI svn.r6272)
;
_audit_update_record
;
2021-08-04 deposited with the CCDC.	2025-03-27 downloaded from the CCDC.
;
_cell_angle_alpha 90
_cell_angle_beta 102.288(4)
_cell_angle_gamma 90
_cell_formula_units_Z 4
_cell_length_a 12.1841(11)
_cell_length_b 28.351(3)
_cell_length_c 12.5884(11)
_cell_measurement_reflns_used 9315
_cell_measurement_temperature 193.0
_cell_measurement_theta_max 60.365
_cell_measurement_theta_min 3.126
_cell_volume 4248.8(7)
_computing_cell_refinement 'SAINT V8.40A (Bruker, 2019)'
_computing_data_reduction 'SAINT V8.40A (Bruker, 2019)'
_computing_molecular_graphics 'Olex2 1.3 (Dolomanov et al., 2009)'
_computing_publication_material 'Olex2 1.3 (Dolomanov et al., 2009)'
_computing_structure_refinement 'SHELXL 2018/3 (Sheldrick, 2015)'
_computing_structure_solution 'SHELXT 2014/5 (Sheldrick, 2014)'
_diffrn_ambient_temperature 193.0
_diffrn_measured_fraction_theta_full 0.999
_diffrn_measured_fraction_theta_max 0.970
_diffrn_measurement_device_type 'Bruker D8 VENTURE Metaljet PHOTON II'
_diffrn_measurement_method '\f and \w scans'
_diffrn_radiation_type GaK\a
_diffrn_radiation_wavelength 1.34139
_diffrn_reflns_av_R_equivalents 0.0486
_diffrn_reflns_av_unetI/netI 0.0350
_diffrn_reflns_Laue_measured_fraction_full 0.999
_diffrn_reflns_Laue_measured_fraction_max 0.970
_diffrn_reflns_limit_h_max 15
_diffrn_reflns_limit_h_min -15
_diffrn_reflns_limit_k_max 36
_diffrn_reflns_limit_k_min -29
_diffrn_reflns_limit_l_max 15
_diffrn_reflns_limit_l_min -16
_diffrn_reflns_number 47865
_diffrn_reflns_point_group_measured_fraction_full 0.999
_diffrn_reflns_point_group_measured_fraction_max 0.970
_diffrn_reflns_theta_full 53.594
_diffrn_reflns_theta_max 60.366
_diffrn_reflns_theta_min 2.712
_diffrn_source_current 2.85
_diffrn_source_power 0.1986735
_diffrn_source_voltage 69.71
_diffrn_standards_number 0
_exptl_absorpt_coefficient_mu 3.339
_exptl_absorpt_correction_T_max 0.7518
_exptl_absorpt_correction_T_min 0.6026
_exptl_absorpt_correction_type multi-scan
_exptl_absorpt_process_details
;
SADABS-2016/2 (Bruker,2016/2) was used for absorption correction.
wR2(int) was 0.0902 before and 0.0642 after correction.
The Ratio of minimum to maximum transmission is 0.8015.
The \l/2 correction factor is Not present.
;
_exptl_crystal_colour ??
_exptl_crystal_density_diffrn 1.309
_exptl_crystal_description block
_exptl_crystal_F_000 1736
_exptl_crystal_recrystallization_method 'Re-crystallisation from solvent: ????'
_exptl_crystal_size_max 0.12
_exptl_crystal_size_mid 0.1
_exptl_crystal_size_min 0.1
_refine_diff_density_max 1.352
_refine_diff_density_min -1.053
_refine_diff_density_rms 0.073
_refine_ls_extinction_method none
_refine_ls_goodness_of_fit_ref 1.044
_refine_ls_hydrogen_treatment constr
_refine_ls_matrix_type full
_refine_ls_number_parameters 486
_refine_ls_number_reflns 9384
_refine_ls_number_restraints 0
_refine_ls_restrained_S_all 1.044
_refine_ls_R_factor_all 0.0405
_refine_ls_R_factor_gt 0.0341
_refine_ls_shift/su_max 0.005
_refine_ls_shift/su_mean 0.000
_refine_ls_structure_factor_coef Fsqd
_refine_ls_weighting_details 'w=1/[\s^2^(Fo^2^)+(0.0414P)^2^+3.4603P] where P=(Fo^2^+2Fc^2^)/3'
_refine_ls_weighting_scheme calc
_refine_ls_wR_factor_gt 0.0865
_refine_ls_wR_factor_ref 0.0899
_reflns_Friedel_coverage 0.000
_reflns_number_gt 8245
_reflns_number_total 9384
_reflns_threshold_expression 'I > 2\s(I)'
_cod_data_source_file d5ob00279f3.cif
_cod_data_source_block a
_cod_depositor_comments 'Adding full bibliography for 7160451.cif.'
_cod_database_code 7160451
_shelx_shelxl_version_number 2018/3
_shelx_space_group_comment
;
The symmetry employed for this shelxl refinement is uniquely defined
by the following loop, which should always be used as a source of
symmetry information in preference to the above space-group names.
They are only intended as comments.
;
_shelx_estimated_absorpt_t_max 0.731
_shelx_estimated_absorpt_t_min 0.690
_olex2_refinement_description
;
1. Fixed Uiso
 At 1.2 times of:
  All C(H) groups, All C(H,H) groups
 At 1.5 times of:
  All C(H,H,H) groups
2.a Ternary CH refined with riding coordinates:
 C41(H41), C44(H44), C20(H20), C17(H17)
2.b Secondary CH2 refined with riding coordinates:
 C2(H2A,H2B), C1(H1A,H1B)
2.c Aromatic/amide H refined with riding coordinates:
 C25(H25), C13(H13), C15(H15), C27(H27), C14(H14), C26(H26), C29(H29),
 C31(H31), C30(H30), C39(H39), C5(H5), C37(H37), C9(H9), C38(H38), C6(H6),
 C8(H8), C7(H7)
2.d Idealised Me refined as rotating group:
 C18(H18A,H18B,H18C), C45(H45A,H45B,H45C), C22(H22A,H22B,H22C), C42(H42A,H42B,
 H42C), C21(H21A,H21B,H21C), C19(H19A,H19B,H19C), C46(H46A,H46B,H46C), C43(H43A,
 H43B,H43C)
;
_olex2_submission_special_instructions 'No special instructions were received'

loop_
_space_group_symop_operation_xyz
'x, y, z'
'-x+1/2, y+1/2, -z+1/2'
'-x, -y, -z'
'x-1/2, -y-1/2, z-1/2'

loop_
_atom_site_label
_atom_site_type_symbol
_atom_site_fract_x
_atom_site_fract_y
_atom_site_fract_z
_atom_site_U_iso_or_equiv
_atom_site_adp_type
_atom_site_occupancy
_atom_site_site_symmetry_order
_atom_site_calc_flag
_atom_site_refinement_flags_posn
_atom_site_refinement_flags_adp
_atom_site_refinement_flags_occupancy
_atom_site_disorder_assembly
_atom_site_disorder_group
Pd1 Pd 0.44988(2) 0.63108(2) 0.76121(2) 0.02114(6) Uani 1 1 d . . . . .
Cl1 Cl 0.49497(5) 0.56483(2) 0.67558(5) 0.03368(13) Uani 1 1 d . . . . .
Cl2 Cl 0.41154(5) 0.69605(2) 0.85630(5) 0.03671(14) Uani 1 1 d . . . . .
N2 N 0.24126(14) 0.58341(6) 0.79944(14) 0.0198(3) Uani 1 1 d . . . . .
N3 N 0.20607(15) 0.62977(6) 0.65774(14) 0.0202(4) Uani 1 1 d . . . . .
O1 O 0.78426(14) 0.68545(7) 0.79093(17) 0.0429(5) Uani 1 1 d . . . . .
N1 N 0.61812(15) 0.65248(7) 0.79087(16) 0.0279(4) Uani 1 1 d . . . . .
C10 C 0.29119(17) 0.61226(7) 0.73646(16) 0.0202(4) Uani 1 1 d . . . . .
C24 C 0.02217(18) 0.56370(8) 0.78061(18) 0.0245(4) Uani 1 1 d . . . . .
C23 C 0.12593(17) 0.58410(8) 0.76104(17) 0.0229(4) Uani 1 1 d . . . . .
C11 C 0.29496(17) 0.55126(8) 0.88437(17) 0.0210(4) Uani 1 1 d . . . . .
C34 C -0.06110(18) 0.58263(8) 0.69428(17) 0.0236(4) Uani 1 1 d . . . . .
C25 C -0.01038(19) 0.53409(8) 0.85403(19) 0.0292(5) Uani 1 1 d . . . . .
H25 H 0.043187 0.521030 0.912638 0.035 Uiso 1 1 calc R U . . .
C33 C 0.10446(17) 0.61242(8) 0.67284(17) 0.0223(4) Uani 1 1 d . . . . .
C28 C -0.17491(18) 0.57209(8) 0.67933(18) 0.0256(5) Uani 1 1 d . . . . .
C32 C -0.01547(18) 0.61274(8) 0.62399(18) 0.0241(4) Uani 1 1 d . . . . .
C35 C 0.21249(18) 0.65671(8) 0.56139(17) 0.0237(4) Uani 1 1 d . . . . .
C16 C 0.31268(18) 0.50471(8) 0.85465(18) 0.0256(5) Uani 1 1 d . . . . .
C13 C 0.36078(19) 0.53414(9) 1.07204(19) 0.0299(5) Uani 1 1 d . . . . .
H13 H 0.377052 0.543518 1.146190 0.036 Uiso 1 1 calc R U . . .
C15 C 0.3570(2) 0.47363(8) 0.9392(2) 0.0312(5) Uani 1 1 d . . . . .
H15 H 0.370236 0.441711 0.922754 0.037 Uiso 1 1 calc R U . . .
C12 C 0.31617(18) 0.56716(8) 0.99221(17) 0.0241(4) Uani 1 1 d . . . . .
C27 C -0.20615(19) 0.54144(9) 0.7566(2) 0.0302(5) Uani 1 1 d . . . . .
H27 H -0.282914 0.533339 0.750437 0.036 Uiso 1 1 calc R U . . .
C14 C 0.38176(19) 0.48840(9) 1.0460(2) 0.0312(5) Uani 1 1 d . . . . .
H14 H 0.413501 0.466849 1.101950 0.037 Uiso 1 1 calc R U . . .
C4 C 0.6390(2) 0.70458(9) 0.6386(2) 0.0356(6) Uani 1 1 d . . . . .
C26 C -0.1267(2) 0.52341(9) 0.8402(2) 0.0316(5) Uani 1 1 d . . . . .
H26 H -0.150055 0.502960 0.890940 0.038 Uiso 1 1 calc R U . . .
C29 C -0.24646(19) 0.59315(9) 0.58734(19) 0.0297(5) Uani 1 1 d . . . . .
H29 H -0.324987 0.587248 0.573076 0.036 Uiso 1 1 calc R U . . .
C31 C -0.0861(2) 0.63223(8) 0.53568(19) 0.0288(5) Uani 1 1 d . . . . .
H31 H -0.058154 0.652103 0.486730 0.035 Uiso 1 1 calc R U . . .
C36 C 0.2281(2) 0.63150(9) 0.47014(19) 0.0303(5) Uani 1 1 d . . . . .
C41 C 0.1675(2) 0.73217(9) 0.6570(2) 0.0384(6) Uani 1 1 d . . . . .
H41 H 0.188355 0.711288 0.722254 0.046 Uiso 1 1 calc R U . . .
C3 C 0.67516(19) 0.67912(8) 0.7415(2) 0.0313(5) Uani 1 1 d . . . . .
C40 C 0.1858(2) 0.70474(8) 0.55887(19) 0.0305(5) Uani 1 1 d . . . . .
C2 C 0.8052(2) 0.65743(10) 0.8890(2) 0.0434(7) Uani 1 1 d . . . . .
H2A H 0.833417 0.677337 0.953708 0.052 Uiso 1 1 calc R U . . .
H2B H 0.860775 0.632304 0.885670 0.052 Uiso 1 1 calc R U . . .
C44 C 0.2496(2) 0.57876(9) 0.4721(2) 0.0356(6) Uani 1 1 d . . . . .
H44 H 0.279962 0.569484 0.549379 0.043 Uiso 1 1 calc R U . . .
C30 C -0.2027(2) 0.62179(9) 0.5195(2) 0.0314(5) Uani 1 1 d . . . . .
H30 H -0.252454 0.635351 0.458770 0.038 Uiso 1 1 calc R U . . .
C18 C 0.3738(2) 0.45592(10) 0.7086(2) 0.0410(6) Uani 1 1 d . . . . .
H18A H 0.446432 0.472041 0.727921 0.062 Uiso 1 1 calc R U . . .
H18B H 0.355583 0.449617 0.630281 0.062 Uiso 1 1 calc R U . . .
H18C H 0.377628 0.426061 0.748455 0.062 Uiso 1 1 calc R U . . .
C20 C 0.2877(2) 0.61651(9) 1.02357(19) 0.0311(5) Uani 1 1 d . . . . .
H20 H 0.276944 0.636660 0.956948 0.037 Uiso 1 1 calc R U . . .
C17 C 0.2831(2) 0.48707(9) 0.7384(2) 0.0339(5) Uani 1 1 d . . . . .
H17 H 0.273254 0.515170 0.689280 0.041 Uiso 1 1 calc R U . . .
C1 C 0.6907(2) 0.63633(9) 0.8929(2) 0.0351(6) Uani 1 1 d . . . . .
H1A H 0.694361 0.601456 0.896002 0.042 Uiso 1 1 calc R U . . .
H1B H 0.663469 0.648157 0.956626 0.042 Uiso 1 1 calc R U . . .
C39 C 0.1719(3) 0.72739(10) 0.4582(2) 0.0443(7) Uani 1 1 d . . . . .
H39 H 0.151974 0.759831 0.452716 0.053 Uiso 1 1 calc R U . . .
C5 C 0.7175(3) 0.72995(10) 0.5960(3) 0.0469(7) Uani 1 1 d . . . . .
H5 H 0.793760 0.730560 0.633803 0.056 Uiso 1 1 calc R U . . .
C37 C 0.2162(3) 0.65664(11) 0.3729(2) 0.0464(7) Uani 1 1 d . . . . .
H37 H 0.228797 0.641080 0.309737 0.056 Uiso 1 1 calc R U . . .
C45 C 0.3366(3) 0.56449(12) 0.4064(2) 0.0509(8) Uani 1 1 d . . . . .
H45A H 0.303826 0.567656 0.328575 0.076 Uiso 1 1 calc R U . . .
H45B H 0.359239 0.531661 0.422715 0.076 Uiso 1 1 calc R U . . .
H45C H 0.402572 0.585032 0.425787 0.076 Uiso 1 1 calc R U . . .
C22 C 0.3819(3) 0.63838(10) 1.1094(2) 0.0458(7) Uani 1 1 d . . . . .
H22A H 0.361077 0.670634 1.125050 0.069 Uiso 1 1 calc R U . . .
H22B H 0.451378 0.639006 1.082049 0.069 Uiso 1 1 calc R U . . .
H22C H 0.393426 0.619510 1.176082 0.069 Uiso 1 1 calc R U . . .
C42 C 0.0435(3) 0.74549(12) 0.6435(3) 0.0585(9) Uani 1 1 d . . . . .
H42A H 0.018568 0.762647 0.575063 0.088 Uiso 1 1 calc R U . . .
H42B H 0.034037 0.765559 0.704362 0.088 Uiso 1 1 calc R U . . .
H42C H -0.001591 0.716796 0.642566 0.088 Uiso 1 1 calc R U . . .
C21 C 0.1771(2) 0.61612(10) 1.0626(2) 0.0440(7) Uani 1 1 d . . . . .
H21A H 0.182978 0.594080 1.123527 0.066 Uiso 1 1 calc R U . . .
H21B H 0.115997 0.606170 1.002924 0.066 Uiso 1 1 calc R U . . .
H21C H 0.161474 0.647875 1.086387 0.066 Uiso 1 1 calc R U . . .
C9 C 0.5282(3) 0.70453(13) 0.5830(3) 0.0567(9) Uani 1 1 d . . . . .
H9 H 0.473891 0.687291 0.611146 0.068 Uiso 1 1 calc R U . . .
C38 C 0.1865(3) 0.70375(11) 0.3671(2) 0.0536(8) Uani 1 1 d . . . . .
H38 H 0.176062 0.719883 0.299542 0.064 Uiso 1 1 calc R U . . .
C19 C 0.1715(2) 0.45971(13) 0.7167(3) 0.0626(10) Uani 1 1 d . . . . .
H19A H 0.152962 0.449527 0.640533 0.094 Uiso 1 1 calc R U . . .
H19B H 0.111575 0.480160 0.731354 0.094 Uiso 1 1 calc R U . . .
H19C H 0.178776 0.432006 0.764208 0.094 Uiso 1 1 calc R U . . .
C6 C 0.6856(3) 0.75416(11) 0.4997(3) 0.0601(10) Uani 1 1 d . . . . .
H6 H 0.740241 0.770821 0.470753 0.072 Uiso 1 1 calc R U . . .
C46 C 0.1404(3) 0.55162(11) 0.4324(3) 0.0530(8) Uani 1 1 d . . . . .
H46A H 0.086396 0.560163 0.476868 0.079 Uiso 1 1 calc R U . . .
H46B H 0.155409 0.517666 0.438723 0.079 Uiso 1 1 calc R U . . .
H46C H 0.109110 0.559614 0.356253 0.079 Uiso 1 1 calc R U . . .
C8 C 0.4954(3) 0.72945(15) 0.4863(3) 0.0729(11) Uani 1 1 d . . . . .
H8 H 0.418998 0.729390 0.448775 0.087 Uiso 1 1 calc R U . . .
C7 C 0.5749(4) 0.75440(13) 0.4449(3) 0.0684(11) Uani 1 1 d . . . . .
H7 H 0.553061 0.771600 0.378995 0.082 Uiso 1 1 calc R U . . .
C43 C 0.2415(3) 0.77623(11) 0.6771(3) 0.0636(10) Uani 1 1 d . . . . .
H43A H 0.319796 0.767444 0.679783 0.095 Uiso 1 1 calc R U . . .
H43B H 0.235359 0.790626 0.746409 0.095 Uiso 1 1 calc R U . . .
H43C H 0.216648 0.798859 0.618038 0.095 Uiso 1 1 calc R U . . .

loop_
_atom_site_aniso_label
_atom_site_aniso_U_11
_atom_site_aniso_U_22
_atom_site_aniso_U_33
_atom_site_aniso_U_23
_atom_site_aniso_U_13
_atom_site_aniso_U_12
Pd1 0.01650(9) 0.02408(9) 0.02346(9) 0.00022(6) 0.00562(6) -0.00330(6)
Cl1 0.0223(3) 0.0348(3) 0.0446(3) -0.0100(2) 0.0087(2) -0.0002(2)
Cl2 0.0323(3) 0.0355(3) 0.0449(3) -0.0138(3) 0.0138(3) -0.0055(2)
N2 0.0145(8) 0.0228(9) 0.0221(8) 0.0043(7) 0.0038(7) -0.0010(7)
N3 0.0173(9) 0.0225(9) 0.0208(8) 0.0033(7) 0.0042(7) -0.0006(7)
O1 0.0234(9) 0.0406(10) 0.0654(13) -0.0049(9) 0.0109(8) -0.0106(8)
N1 0.0193(9) 0.0288(10) 0.0362(10) -0.0039(8) 0.0070(8) -0.0048(8)
C10 0.0213(10) 0.0203(10) 0.0194(9) -0.0010(8) 0.0055(8) -0.0003(8)
C24 0.0185(10) 0.0281(11) 0.0272(11) -0.0004(9) 0.0058(9) -0.0003(8)
C23 0.0172(10) 0.0273(11) 0.0237(10) 0.0038(9) 0.0033(8) -0.0003(8)
C11 0.0152(10) 0.0241(10) 0.0230(10) 0.0063(8) 0.0024(8) -0.0015(8)
C34 0.0181(10) 0.0280(11) 0.0251(10) -0.0008(9) 0.0053(8) 0.0016(8)
C25 0.0232(11) 0.0319(12) 0.0329(12) 0.0062(10) 0.0070(9) -0.0023(9)
C33 0.0161(10) 0.0253(11) 0.0253(10) 0.0016(9) 0.0040(8) -0.0005(8)
C28 0.0192(11) 0.0275(11) 0.0305(11) -0.0078(9) 0.0061(9) -0.0003(9)
C32 0.0174(10) 0.0284(11) 0.0262(11) -0.0007(9) 0.0038(8) 0.0023(8)
C35 0.0209(11) 0.0290(11) 0.0211(10) 0.0057(9) 0.0040(8) -0.0026(9)
C16 0.0192(11) 0.0279(11) 0.0293(11) 0.0023(9) 0.0037(9) -0.0033(9)
C13 0.0253(12) 0.0396(13) 0.0247(11) 0.0078(10) 0.0049(9) -0.0020(10)
C15 0.0263(12) 0.0237(11) 0.0438(14) 0.0074(10) 0.0079(10) 0.0007(9)
C12 0.0195(10) 0.0286(11) 0.0241(10) 0.0037(9) 0.0044(8) -0.0030(8)
C27 0.0200(11) 0.0342(13) 0.0384(13) -0.0070(10) 0.0107(10) -0.0058(9)
C14 0.0239(12) 0.0357(13) 0.0338(12) 0.0163(10) 0.0056(9) 0.0006(10)
C4 0.0397(14) 0.0297(13) 0.0431(14) -0.0059(11) 0.0217(12) -0.0070(11)
C26 0.0264(12) 0.0327(13) 0.0385(13) 0.0027(10) 0.0132(10) -0.0068(10)
C29 0.0174(11) 0.0365(13) 0.0338(12) -0.0088(10) 0.0023(9) 0.0015(9)
C31 0.0251(12) 0.0343(13) 0.0264(11) 0.0019(9) 0.0041(9) 0.0029(9)
C36 0.0299(13) 0.0378(13) 0.0235(11) 0.0033(10) 0.0066(9) -0.0007(10)
C41 0.0530(17) 0.0278(13) 0.0341(13) 0.0035(10) 0.0085(12) 0.0061(11)
C3 0.0228(12) 0.0277(12) 0.0463(14) -0.0110(10) 0.0137(10) -0.0055(9)
C40 0.0334(13) 0.0292(12) 0.0286(12) 0.0063(10) 0.0057(10) 0.0002(10)
C2 0.0255(13) 0.0415(16) 0.0592(18) -0.0090(13) -0.0001(12) -0.0044(11)
C44 0.0420(15) 0.0384(14) 0.0275(12) -0.0032(10) 0.0098(11) 0.0046(11)
C30 0.0237(12) 0.0393(13) 0.0276(12) -0.0027(10) -0.0026(9) 0.0079(10)
C18 0.0382(15) 0.0387(15) 0.0455(15) -0.0104(12) 0.0077(12) 0.0010(12)
C20 0.0371(14) 0.0309(12) 0.0248(11) 0.0001(10) 0.0055(10) -0.0026(10)
C17 0.0321(13) 0.0305(13) 0.0363(13) -0.0061(10) 0.0007(10) 0.0009(10)
C1 0.0274(13) 0.0339(13) 0.0409(14) -0.0026(11) 0.0002(11) -0.0023(10)
C39 0.0625(19) 0.0332(14) 0.0360(14) 0.0135(11) 0.0079(13) 0.0026(13)
C5 0.0474(17) 0.0365(15) 0.0660(19) -0.0039(14) 0.0325(15) -0.0099(12)
C37 0.067(2) 0.0495(17) 0.0248(12) 0.0042(12) 0.0153(13) 0.0008(14)
C45 0.0509(18) 0.065(2) 0.0393(15) -0.0087(14) 0.0153(13) 0.0119(15)
C22 0.0531(18) 0.0413(16) 0.0392(15) -0.0070(12) 0.0016(13) -0.0110(13)
C42 0.069(2) 0.058(2) 0.0497(18) 0.0008(15) 0.0154(16) 0.0301(17)
C21 0.0445(16) 0.0439(16) 0.0463(16) -0.0089(13) 0.0159(13) 0.0043(13)
C9 0.0472(18) 0.072(2) 0.0507(18) 0.0170(16) 0.0103(14) -0.0205(16)
C38 0.080(2) 0.0510(18) 0.0297(14) 0.0176(13) 0.0116(14) -0.0012(16)
C19 0.0311(16) 0.070(2) 0.082(2) -0.0414(19) 0.0009(15) -0.0054(15)
C6 0.086(3) 0.0439(18) 0.065(2) -0.0005(16) 0.049(2) -0.0162(17)
C46 0.0555(19) 0.0461(17) 0.0597(19) -0.0196(15) 0.0177(15) -0.0070(14)
C8 0.067(2) 0.093(3) 0.055(2) 0.032(2) 0.0044(17) -0.018(2)
C7 0.103(3) 0.061(2) 0.0465(19) 0.0104(16) 0.029(2) -0.017(2)
C43 0.098(3) 0.0334(16) 0.057(2) -0.0013(14) 0.0107(19) -0.0095(17)

loop_
_atom_type_symbol
_atom_type_description
_atom_type_scat_dispersion_real
_atom_type_scat_dispersion_imag
_atom_type_scat_source
C C 0.0137 0.0067 'International Tables Vol C Tables 4.2.6.8 and 6.1.1.4'
H H 0.0000 0.0000 'International Tables Vol C Tables 4.2.6.8 and 6.1.1.4'
Cl Cl 0.3281 0.5435 'International Tables Vol C Tables 4.2.6.8 and 6.1.1.4'
N N 0.0241 0.0134 'International Tables Vol C Tables 4.2.6.8 and 6.1.1.4'
O O 0.0389 0.0241 'International Tables Vol C Tables 4.2.6.8 and 6.1.1.4'
Pd Pd 0.0375 3.1039 'International Tables Vol C Tables 4.2.6.8 and 6.1.1.4'

loop_
_geom_angle_atom_site_label_1
_geom_angle_atom_site_label_2
_geom_angle_atom_site_label_3
_geom_angle
_geom_angle_site_symmetry_1
_geom_angle_site_symmetry_3
_geom_angle_publ_flag
Cl1 Pd1 Cl2 176.64(2) . . ?
N1 Pd1 Cl1 89.87(6) . . ?
N1 Pd1 Cl2 88.55(5) . . ?
C10 Pd1 Cl1 91.67(6) . . ?
C10 Pd1 Cl2 89.89(6) . . ?
C10 Pd1 N1 178.39(8) . . ?
C10 N2 C23 109.42(17) . . ?
C10 N2 C11 128.04(17) . . ?
C23 N2 C11 122.06(16) . . ?
C10 N3 C33 109.56(17) . . ?
C10 N3 C35 129.10(18) . . ?
C33 N3 C35 120.79(17) . . ?
C3 O1 C2 107.32(19) . . ?
C3 N1 Pd1 134.39(18) . . ?
C3 N1 C1 108.8(2) . . ?
C1 N1 Pd1 116.76(15) . . ?
N2 C10 Pd1 127.88(15) . . ?
N3 C10 Pd1 125.84(15) . . ?
N3 C10 N2 105.96(17) . . ?
C34 C24 C23 102.95(18) . . ?
C25 C24 C23 138.1(2) . . ?
C25 C24 C34 119.0(2) . . ?
N2 C23 C24 141.90(19) . . ?
C33 C23 N2 107.45(18) . . ?
C33 C23 C24 110.59(19) . . ?
C16 C11 N2 117.78(19) . . ?
C16 C11 C12 123.7(2) . . ?
C12 C11 N2 118.24(19) . . ?
C24 C34 C32 113.00(19) . . ?
C28 C34 C24 123.3(2) . . ?
C28 C34 C32 123.6(2) . . ?
C24 C25 H25 120.9 . . ?
C24 C25 C26 118.2(2) . . ?
C26 C25 H25 120.9 . . ?
N3 C33 C32 141.8(2) . . ?
C23 C33 N3 107.59(18) . . ?
C23 C33 C32 110.58(19) . . ?
C34 C28 C27 116.4(2) . . ?
C34 C28 C29 116.1(2) . . ?
C27 C28 C29 127.5(2) . . ?
C34 C32 C33 102.86(18) . . ?
C31 C32 C34 119.0(2) . . ?
C31 C32 C33 138.1(2) . . ?
C36 C35 N3 117.3(2) . . ?
C40 C35 N3 118.57(19) . . ?
C40 C35 C36 123.4(2) . . ?
C11 C16 C17 123.4(2) . . ?
C15 C16 C11 116.5(2) . . ?
C15 C16 C17 120.1(2) . . ?
C12 C13 H13 119.2 . . ?
C14 C13 H13 119.2 . . ?
C14 C13 C12 121.6(2) . . ?
C16 C15 H15 119.3 . . ?
C14 C15 C16 121.3(2) . . ?
C14 C15 H15 119.3 . . ?
C11 C12 C20 123.0(2) . . ?
C13 C12 C11 116.4(2) . . ?
C13 C12 C20 120.5(2) . . ?
C28 C27 H27 119.7 . . ?
C26 C27 C28 120.5(2) . . ?
C26 C27 H27 119.7 . . ?
C13 C14 C15 120.4(2) . . ?
C13 C14 H14 119.8 . . ?
C15 C14 H14 119.8 . . ?
C5 C4 C3 119.5(3) . . ?
C9 C4 C3 121.6(2) . . ?
C9 C4 C5 118.9(3) . . ?
C25 C26 H26 118.7 . . ?
C27 C26 C25 122.5(2) . . ?
C27 C26 H26 118.7 . . ?
C28 C29 H29 119.8 . . ?
C30 C29 C28 120.3(2) . . ?
C30 C29 H29 119.8 . . ?
C32 C31 H31 121.0 . . ?
C32 C31 C30 117.9(2) . . ?
C30 C31 H31 121.0 . . ?
C35 C36 C44 122.9(2) . . ?
C37 C36 C35 116.8(2) . . ?
C37 C36 C44 120.1(2) . . ?
C40 C41 H41 108.0 . . ?
C40 C41 C42 110.4(2) . . ?
C40 C41 C43 111.7(2) . . ?
C42 C41 H41 108.0 . . ?
C43 C41 H41 108.0 . . ?
C43 C41 C42 110.5(3) . . ?
O1 C3 C4 114.9(2) . . ?
N1 C3 O1 116.0(2) . . ?
N1 C3 C4 129.1(2) . . ?
C35 C40 C41 123.7(2) . . ?
C35 C40 C39 116.7(2) . . ?
C39 C40 C41 119.5(2) . . ?
O1 C2 H2A 110.9 . . ?
O1 C2 H2B 110.9 . . ?
O1 C2 C1 104.2(2) . . ?
H2A C2 H2B 108.9 . . ?
C1 C2 H2A 110.9 . . ?
C1 C2 H2B 110.9 . . ?
C36 C44 H44 107.5 . . ?
C36 C44 C45 112.9(2) . . ?
C36 C44 C46 110.8(2) . . ?
C45 C44 H44 107.5 . . ?
C46 C44 H44 107.5 . . ?
C46 C44 C45 110.3(2) . . ?
C29 C30 C31 123.0(2) . . ?
C29 C30 H30 118.5 . . ?
C31 C30 H30 118.5 . . ?
H18A C18 H18B 109.5 . . ?
H18A C18 H18C 109.5 . . ?
H18B C18 H18C 109.5 . . ?
C17 C18 H18A 109.5 . . ?
C17 C18 H18B 109.5 . . ?
C17 C18 H18C 109.5 . . ?
C12 C20 H20 107.8 . . ?
C12 C20 C22 112.3(2) . . ?
C12 C20 C21 110.1(2) . . ?
C22 C20 H20 107.8 . . ?
C22 C20 C21 110.8(2) . . ?
C21 C20 H20 107.8 . . ?
C16 C17 C18 113.1(2) . . ?
C16 C17 H17 107.9 . . ?
C16 C17 C19 111.0(2) . . ?
C18 C17 H17 107.9 . . ?
C18 C17 C19 108.9(2) . . ?
C19 C17 H17 107.9 . . ?
N1 C1 C2 103.5(2) . . ?
N1 C1 H1A 111.1 . . ?
N1 C1 H1B 111.1 . . ?
C2 C1 H1A 111.1 . . ?
C2 C1 H1B 111.1 . . ?
H1A C1 H1B 109.0 . . ?
C40 C39 H39 119.3 . . ?
C38 C39 C40 121.4(3) . . ?
C38 C39 H39 119.3 . . ?
C4 C5 H5 119.7 . . ?
C6 C5 C4 120.6(3) . . ?
C6 C5 H5 119.7 . . ?
C36 C37 H37 119.4 . . ?
C38 C37 C36 121.1(3) . . ?
C38 C37 H37 119.4 . . ?
C44 C45 H45A 109.5 . . ?
C44 C45 H45B 109.5 . . ?
C44 C45 H45C 109.5 . . ?
H45A C45 H45B 109.5 . . ?
H45A C45 H45C 109.5 . . ?
H45B C45 H45C 109.5 . . ?
C20 C22 H22A 109.5 . . ?
C20 C22 H22B 109.5 . . ?
C20 C22 H22C 109.5 . . ?
H22A C22 H22B 109.5 . . ?
H22A C22 H22C 109.5 . . ?
H22B C22 H22C 109.5 . . ?
C41 C42 H42A 109.5 . . ?
C41 C42 H42B 109.5 . . ?
C41 C42 H42C 109.5 . . ?
H42A C42 H42B 109.5 . . ?
H42A C42 H42C 109.5 . . ?
H42B C42 H42C 109.5 . . ?
C20 C21 H21A 109.5 . . ?
C20 C21 H21B 109.5 . . ?
C20 C21 H21C 109.5 . . ?
H21A C21 H21B 109.5 . . ?
H21A C21 H21C 109.5 . . ?
H21B C21 H21C 109.5 . . ?
C4 C9 H9 119.7 . . ?
C4 C9 C8 120.7(3) . . ?
C8 C9 H9 119.7 . . ?
C39 C38 C37 120.5(2) . . ?
C39 C38 H38 119.8 . . ?
C37 C38 H38 119.8 . . ?
C17 C19 H19A 109.5 . . ?
C17 C19 H19B 109.5 . . ?
C17 C19 H19C 109.5 . . ?
H19A C19 H19B 109.5 . . ?
H19A C19 H19C 109.5 . . ?
H19B C19 H19C 109.5 . . ?
C5 C6 H6 119.8 . . ?
C5 C6 C7 120.4(3) . . ?
C7 C6 H6 119.8 . . ?
C44 C46 H46A 109.5 . . ?
C44 C46 H46B 109.5 . . ?
C44 C46 H46C 109.5 . . ?
H46A C46 H46B 109.5 . . ?
H46A C46 H46C 109.5 . . ?
H46B C46 H46C 109.5 . . ?
C9 C8 H8 120.2 . . ?
C7 C8 C9 119.6(4) . . ?
C7 C8 H8 120.2 . . ?
C6 C7 C8 119.8(3) . . ?
C6 C7 H7 120.1 . . ?
C8 C7 H7 120.1 . . ?
C41 C43 H43A 109.5 . . ?
C41 C43 H43B 109.5 . . ?
C41 C43 H43C 109.5 . . ?
H43A C43 H43B 109.5 . . ?
H43A C43 H43C 109.5 . . ?
H43B C43 H43C 109.5 . . ?

loop_
_geom_bond_atom_site_label_1
_geom_bond_atom_site_label_2
_geom_bond_distance
_geom_bond_site_symmetry_2
_geom_bond_publ_flag
Pd1 Cl1 2.2899(6) . ?
Pd1 Cl2 2.2982(6) . ?
Pd1 N1 2.0936(18) . ?
Pd1 C10 1.966(2) . ?
N2 C10 1.368(3) . ?
N2 C23 1.386(3) . ?
N2 C11 1.451(3) . ?
N3 C10 1.366(3) . ?
N3 C33 1.382(3) . ?
N3 C35 1.450(3) . ?
O1 C3 1.355(3) . ?
O1 C2 1.445(4) . ?
N1 C3 1.274(3) . ?
N1 C1 1.469(3) . ?
C24 C23 1.458(3) . ?
C24 C34 1.424(3) . ?
C24 C25 1.368(3) . ?
C23 C33 1.350(3) . ?
C11 C16 1.401(3) . ?
C11 C12 1.401(3) . ?
C34 C28 1.392(3) . ?
C34 C32 1.425(3) . ?
C25 H25 0.9500 . ?
C25 C26 1.423(3) . ?
C33 C32 1.460(3) . ?
C28 C27 1.416(3) . ?
C28 C29 1.424(3) . ?
C32 C31 1.369(3) . ?
C35 C36 1.400(3) . ?
C35 C40 1.399(3) . ?
C16 C15 1.399(3) . ?
C16 C17 1.515(3) . ?
C13 H13 0.9500 . ?
C13 C12 1.396(3) . ?
C13 C14 1.375(4) . ?
C15 H15 0.9500 . ?
C15 C14 1.379(4) . ?
C12 C20 1.514(3) . ?
C27 H27 0.9500 . ?
C27 C26 1.368(4) . ?
C14 H14 0.9500 . ?
C4 C3 1.466(4) . ?
C4 C5 1.392(3) . ?
C4 C9 1.382(4) . ?
C26 H26 0.9500 . ?
C29 H29 0.9500 . ?
C29 C30 1.366(4) . ?
C31 H31 0.9500 . ?
C31 C30 1.423(3) . ?
C36 C44 1.517(3) . ?
C36 C37 1.397(3) . ?
C41 H41 1.0000 . ?
C41 C40 1.516(3) . ?
C41 C42 1.532(4) . ?
C41 C43 1.530(4) . ?
C40 C39 1.399(3) . ?
C2 H2A 0.9900 . ?
C2 H2B 0.9900 . ?
C2 C1 1.528(4) . ?
C44 H44 1.0000 . ?
C44 C45 1.531(4) . ?
C44 C46 1.527(4) . ?
C30 H30 0.9500 . ?
C18 H18A 0.9800 . ?
C18 H18B 0.9800 . ?
C18 H18C 0.9800 . ?
C18 C17 1.523(3) . ?
C20 H20 1.0000 . ?
C20 C22 1.530(4) . ?
C20 C21 1.530(4) . ?
C17 H17 1.0000 . ?
C17 C19 1.538(4) . ?
C1 H1A 0.9900 . ?
C1 H1B 0.9900 . ?
C39 H39 0.9500 . ?
C39 C38 1.372(4) . ?
C5 H5 0.9500 . ?
C5 C6 1.375(5) . ?
C37 H37 0.9500 . ?
C37 C38 1.382(4) . ?
C45 H45A 0.9800 . ?
C45 H45B 0.9800 . ?
C45 H45C 0.9800 . ?
C22 H22A 0.9800 . ?
C22 H22B 0.9800 . ?
C22 H22C 0.9800 . ?
C42 H42A 0.9800 . ?
C42 H42B 0.9800 . ?
C42 H42C 0.9800 . ?
C21 H21A 0.9800 . ?
C21 H21B 0.9800 . ?
C21 H21C 0.9800 . ?
C9 H9 0.9500 . ?
C9 C8 1.391(4) . ?
C38 H38 0.9500 . ?
C19 H19A 0.9800 . ?
C19 H19B 0.9800 . ?
C19 H19C 0.9800 . ?
C6 H6 0.9500 . ?
C6 C7 1.378(5) . ?
C46 H46A 0.9800 . ?
C46 H46B 0.9800 . ?
C46 H46C 0.9800 . ?
C8 H8 0.9500 . ?
C8 C7 1.387(5) . ?
C7 H7 0.9500 . ?
C43 H43A 0.9800 . ?
C43 H43B 0.9800 . ?
C43 H43C 0.9800 . ?

loop_
_geom_torsion_atom_site_label_1
_geom_torsion_atom_site_label_2
_geom_torsion_atom_site_label_3
_geom_torsion_atom_site_label_4
_geom_torsion
_geom_torsion_site_symmetry_1
_geom_torsion_site_symmetry_2
_geom_torsion_site_symmetry_3
_geom_torsion_site_symmetry_4
_geom_torsion_publ_flag
Pd1 N1 C3 O1 177.58(16) . . . . ?
Pd1 N1 C3 C4 -1.6(4) . . . . ?
Pd1 N1 C1 C2 179.74(16) . . . . ?
N2 C23 C33 N3 -0.9(2) . . . . ?
N2 C23 C33 C32 176.73(18) . . . . ?
N2 C11 C16 C15 -175.43(18) . . . . ?
N2 C11 C16 C17 2.6(3) . . . . ?
N2 C11 C12 C13 175.72(18) . . . . ?
N2 C11 C12 C20 -1.3(3) . . . . ?
N3 C33 C32 C34 177.6(3) . . . . ?
N3 C33 C32 C31 -1.0(5) . . . . ?
N3 C35 C36 C44 -6.2(3) . . . . ?
N3 C35 C36 C37 170.0(2) . . . . ?
N3 C35 C40 C41 9.6(3) . . . . ?
N3 C35 C40 C39 -168.1(2) . . . . ?
O1 C2 C1 N1 3.7(3) . . . . ?
C10 N2 C23 C24 178.3(3) . . . . ?
C10 N2 C23 C33 1.4(2) . . . . ?
C10 N2 C11 C16 -90.7(3) . . . . ?
C10 N2 C11 C12 95.3(3) . . . . ?
C10 N3 C33 C23 0.1(2) . . . . ?
C10 N3 C33 C32 -176.4(3) . . . . ?
C10 N3 C35 C36 82.2(3) . . . . ?
C10 N3 C35 C40 -107.6(3) . . . . ?
C24 C23 C33 N3 -178.85(18) . . . . ?
C24 C23 C33 C32 -1.2(3) . . . . ?
C24 C34 C28 C27 1.0(3) . . . . ?
C24 C34 C28 C29 -178.5(2) . . . . ?
C24 C34 C32 C33 -0.9(3) . . . . ?
C24 C34 C32 C31 178.1(2) . . . . ?
C24 C25 C26 C27 0.2(4) . . . . ?
C23 N2 C10 Pd1 172.33(15) . . . . ?
C23 N2 C10 N3 -1.4(2) . . . . ?
C23 N2 C11 C16 80.4(3) . . . . ?
C23 N2 C11 C12 -93.6(2) . . . . ?
C23 C24 C34 C28 179.2(2) . . . . ?
C23 C24 C34 C32 0.2(3) . . . . ?
C23 C24 C25 C26 -179.8(3) . . . . ?
C23 C33 C32 C34 1.2(3) . . . . ?
C23 C33 C32 C31 -177.4(3) . . . . ?
C11 N2 C10 Pd1 -15.7(3) . . . . ?
C11 N2 C10 N3 170.64(19) . . . . ?
C11 N2 C23 C24 5.7(4) . . . . ?
C11 N2 C23 C33 -171.14(19) . . . . ?
C11 C16 C15 C14 -0.1(3) . . . . ?
C11 C16 C17 C18 136.5(2) . . . . ?
C11 C16 C17 C19 -100.7(3) . . . . ?
C11 C12 C20 C22 -136.6(2) . . . . ?
C11 C12 C20 C21 99.4(3) . . . . ?
C34 C24 C23 N2 -176.2(3) . . . . ?
C34 C24 C23 C33 0.6(2) . . . . ?
C34 C24 C25 C26 0.3(3) . . . . ?
C34 C28 C27 C26 -0.5(3) . . . . ?
C34 C28 C29 C30 0.1(3) . . . . ?
C34 C32 C31 C30 0.9(3) . . . . ?
C25 C24 C23 N2 3.9(5) . . . . ?
C25 C24 C23 C33 -179.3(3) . . . . ?
C25 C24 C34 C28 -0.9(3) . . . . ?
C25 C24 C34 C32 -179.9(2) . . . . ?
C33 N3 C10 Pd1 -173.07(15) . . . . ?
C33 N3 C10 N2 0.8(2) . . . . ?
C33 N3 C35 C36 -88.4(3) . . . . ?
C33 N3 C35 C40 81.9(3) . . . . ?
C33 C32 C31 C30 179.4(3) . . . . ?
C28 C34 C32 C33 -179.8(2) . . . . ?
C28 C34 C32 C31 -0.8(3) . . . . ?
C28 C27 C26 C25 -0.1(4) . . . . ?
C28 C29 C30 C31 0.0(4) . . . . ?
C32 C34 C28 C27 179.9(2) . . . . ?
C32 C34 C28 C29 0.3(3) . . . . ?
C32 C31 C30 C29 -0.5(4) . . . . ?
C35 N3 C10 Pd1 15.6(3) . . . . ?
C35 N3 C10 N2 -170.57(19) . . . . ?
C35 N3 C33 C23 172.28(19) . . . . ?
C35 N3 C33 C32 -4.1(4) . . . . ?
C35 C36 C44 C45 -140.5(3) . . . . ?
C35 C36 C44 C46 95.2(3) . . . . ?
C35 C36 C37 C38 -2.3(4) . . . . ?
C35 C40 C39 C38 -1.5(4) . . . . ?
C16 C11 C12 C13 2.1(3) . . . . ?
C16 C11 C12 C20 -174.9(2) . . . . ?
C16 C15 C14 C13 1.5(4) . . . . ?
C13 C12 C20 C22 46.5(3) . . . . ?
C13 C12 C20 C21 -77.5(3) . . . . ?
C15 C16 C17 C18 -45.5(3) . . . . ?
C15 C16 C17 C19 77.2(3) . . . . ?
C12 C11 C16 C15 -1.8(3) . . . . ?
C12 C11 C16 C17 176.2(2) . . . . ?
C12 C13 C14 C15 -1.2(4) . . . . ?
C27 C28 C29 C30 -179.4(2) . . . . ?
C14 C13 C12 C11 -0.6(3) . . . . ?
C14 C13 C12 C20 176.5(2) . . . . ?
C4 C5 C6 C7 1.3(5) . . . . ?
C4 C9 C8 C7 0.4(6) . . . . ?
C29 C28 C27 C26 179.0(2) . . . . ?
C36 C35 C40 C41 179.3(2) . . . . ?
C36 C35 C40 C39 1.6(4) . . . . ?
C36 C37 C38 C39 2.4(5) . . . . ?
C41 C40 C39 C38 -179.3(3) . . . . ?
C3 O1 C2 C1 -3.3(3) . . . . ?
C3 N1 C1 C2 -3.0(3) . . . . ?
C3 C4 C5 C6 -179.9(3) . . . . ?
C3 C4 C9 C8 179.1(3) . . . . ?
C40 C35 C36 C44 -176.0(2) . . . . ?
C40 C35 C36 C37 0.3(4) . . . . ?
C40 C39 C38 C37 -0.4(5) . . . . ?
C2 O1 C3 N1 1.6(3) . . . . ?
C2 O1 C3 C4 -179.1(2) . . . . ?
C44 C36 C37 C38 174.1(3) . . . . ?
C17 C16 C15 C14 -178.2(2) . . . . ?
C1 N1 C3 O1 1.0(3) . . . . ?
C1 N1 C3 C4 -178.2(2) . . . . ?
C5 C4 C3 O1 4.3(3) . . . . ?
C5 C4 C3 N1 -176.5(3) . . . . ?
C5 C4 C9 C8 -0.1(5) . . . . ?
C5 C6 C7 C8 -1.0(6) . . . . ?
C37 C36 C44 C45 43.4(3) . . . . ?
C37 C36 C44 C46 -80.9(3) . . . . ?
C42 C41 C40 C35 -110.1(3) . . . . ?
C42 C41 C40 C39 67.5(3) . . . . ?
C9 C4 C3 O1 -174.9(3) . . . . ?
C9 C4 C3 N1 4.2(4) . . . . ?
C9 C4 C5 C6 -0.7(4) . . . . ?
C9 C8 C7 C6 0.2(6) . . . . ?
C43 C41 C40 C35 126.5(3) . . . . ?
C43 C41 C40 C39 -55.8(3) . . . . ?
